data_7710690
loop_
_publ_author_name
'Kelderman, Cormac'
'Davey, Patrick'
'Ma, Michelle'
'de Veer, Michael'
'Salimova, Ekaterina'
'Donnelly, Paul Stephen'
'Paterson, Brett Michael'

_publ_section_title
;
 Hexadentate Technetium-99m Bis(thiosemicarbazonato) Complexes: Synthesis,
 Characterisation and Biodistribution
;
_journal_name_full 'Dalton Transactions'
_journal_paper_doi 10.1039/D2DT01264B
_journal_year 2022
_chemical_formula_moiety 'C4 H11 N3 O S'
_chemical_formula_sum 'C4 H11 N3 O S'
_chemical_formula_weight 149.22
_chemical_properties_physical Deliquescent
_space_group_crystal_system monoclinic
_space_group_IT_number 14
_space_group_name_Hall '-P 2yn'
_space_group_name_H-M_alt 'P 1 21/n 1'
_atom_sites_solution_hydrogens mixed
_atom_sites_solution_primary dual
_audit_creation_date 2021-11-09
_audit_creation_method
;
Olex2 1.3
(compiled 2020.11.12 svn.r5f609507 for OlexSys, GUI svn.r6408)
;
_audit_update_record
;
2021-11-09 deposited with the CCDC.	2022-06-30 downloaded from the CCDC.
;
_cell_angle_alpha 90
_cell_angle_beta 92.937(3)
_cell_angle_gamma 90
_cell_formula_units_Z 4
_cell_length_a 9.9054(3)
_cell_length_b 7.1107(2)
_cell_length_c 10.2511(4)
_cell_measurement_reflns_used 3874
_cell_measurement_temperature 123.00(10)
_cell_measurement_theta_max 31.1700
_cell_measurement_theta_min 3.4700
_cell_volume 721.08(4)
_computing_cell_refinement 'CrysAlisPro 1.171.40.81a (Rigaku OD, 2020)'
_computing_data_collection 'CrysAlisPro 1.171.40.81a (Rigaku OD, 2020)'
_computing_data_reduction 'CrysAlisPro 1.171.40.81a (Rigaku OD, 2020)'
_computing_molecular_graphics 'Olex2 1.3 (Dolomanov et al., 2009)'
_computing_publication_material 'Olex2 1.3 (Dolomanov et al., 2009)'
_computing_structure_refinement 'SHELXL 2018/3 (Sheldrick, 2015)'
_computing_structure_solution 'SHELXT 2018/2 (Sheldrick, 2018)'
_diffrn_ambient_environment N~2~
_diffrn_ambient_temperature 123.00(10)
_diffrn_detector 'Hybrid Pixel Array Detector'
_diffrn_detector_area_resol_mean 10.0000
_diffrn_detector_type HyPix
_diffrn_measured_fraction_theta_full 0.998
_diffrn_measured_fraction_theta_max 0.832
_diffrn_measurement_details
;
List of Runs (angles in degrees, time in seconds):

  # Type    Start    End  Width  t~exp~   \w     \q     \k     \f   Frames
#--------------------------------------------------------------------------
  1  \w     -4.00  41.00   0.50    0.20    --    8.03  38.00  60.00   90
  2  \w     50.00  79.00   0.50    0.20    --    8.03  38.00  60.00   58
  3  \w    -41.00  32.00   0.50    0.20    --    8.03 -91.00  -1.00  146
  4  \w    -18.00  39.00   0.50    0.20    --    8.03 -99.00-120.00  114
  5  \w    -21.00  13.00   0.50    0.20    --   -8.65 -99.00-150.00   68
  6  \w    -36.00  19.00   0.50    0.20    --   -8.65  91.00 111.00  110
  7  \w     10.00  36.00   0.50    0.20    --   -8.65  38.00-120.00   52
  8  \w    -23.00  21.00   0.50    0.20    --   -8.65 -99.00 120.00   88
  9  \w    -25.00   0.00   0.50    0.20    --   -8.65 -91.00  -1.00   50
;
_diffrn_measurement_device 'four-circle diffractometer'
_diffrn_measurement_device_type 'XtaLAB Synergy, Dualflex, HyPix'
_diffrn_measurement_method '\w scans'
_diffrn_orient_matrix_type 'CrysAlisPro convention (1999,Acta A55,543-557)'
_diffrn_orient_matrix_UB_11 0.0078531000
_diffrn_orient_matrix_UB_12 -0.0527002000
_diffrn_orient_matrix_UB_13 -0.0578673000
_diffrn_orient_matrix_UB_21 -0.0375660000
_diffrn_orient_matrix_UB_22 -0.0748945000
_diffrn_orient_matrix_UB_23 0.0260447000
_diffrn_orient_matrix_UB_31 -0.0605711000
_diffrn_orient_matrix_UB_32 0.0395890000
_diffrn_orient_matrix_UB_33 -0.0277565000
_diffrn_radiation_monochromator mirror
_diffrn_radiation_probe x-ray
_diffrn_radiation_type 'Mo K\a'
_diffrn_radiation_wavelength 0.71073
_diffrn_reflns_av_R_equivalents 0.0347
_diffrn_reflns_av_unetI/netI 0.0282
_diffrn_reflns_Laue_measured_fraction_full 0.998
_diffrn_reflns_Laue_measured_fraction_max 0.832
_diffrn_reflns_limit_h_max 13
_diffrn_reflns_limit_h_min -13
_diffrn_reflns_limit_k_max 10
_diffrn_reflns_limit_k_min -10
_diffrn_reflns_limit_l_max 13
_diffrn_reflns_limit_l_min -13
_diffrn_reflns_number 9274
_diffrn_reflns_point_group_measured_fraction_full 0.998
_diffrn_reflns_point_group_measured_fraction_max 0.832
_diffrn_reflns_theta_full 25.242
_diffrn_reflns_theta_max 31.953
_diffrn_reflns_theta_min 3.489
_diffrn_source 'micro-focus sealed X-ray tube'
_diffrn_source_type 'PhotonJet (Mo) X-ray Source'
_exptl_absorpt_coefficient_mu 0.375
_exptl_absorpt_correction_T_max 1.00000
_exptl_absorpt_correction_T_min 0.87027
_exptl_absorpt_correction_type multi-scan
_exptl_absorpt_process_details
;
CrysAlisPro 1.171.40.81a (Rigaku Oxford Diffraction, 2020)
Empirical absorption correction using spherical harmonics,
implemented in SCALE3 ABSPACK scaling algorithm.
;
_exptl_crystal_colour 'clear colourless'
_exptl_crystal_colour_lustre clear
_exptl_crystal_colour_primary colourless
_exptl_crystal_density_diffrn 1.374
_exptl_crystal_description irregular
_exptl_crystal_F_000 320
_exptl_crystal_recrystallization_method 'Crystallised from residual ethyl acetate from work up of reaction mixture'
_exptl_crystal_size_max 0.575
_exptl_crystal_size_mid 0.477
_exptl_crystal_size_min 0.256
_refine_diff_density_max 0.327
_refine_diff_density_min -0.252
_refine_diff_density_rms 0.055
_refine_ls_extinction_method none
_refine_ls_goodness_of_fit_ref 1.058
_refine_ls_hydrogen_treatment mixed
_refine_ls_matrix_type full
_refine_ls_number_parameters 99
_refine_ls_number_reflns 2079
_refine_ls_number_restraints 0
_refine_ls_restrained_S_all 1.058
_refine_ls_R_factor_all 0.0402
_refine_ls_R_factor_gt 0.0325
_refine_ls_shift/su_max 0.000
_refine_ls_shift/su_mean 0.000
_refine_ls_structure_factor_coef Fsqd
_refine_ls_weighting_details 'w=1/[\s^2^(Fo^2^)+(0.0334P)^2^+0.2243P] where P=(Fo^2^+2Fc^2^)/3'
_refine_ls_weighting_scheme calc
_refine_ls_wR_factor_gt 0.0765
_refine_ls_wR_factor_ref 0.0816
_reflns_Friedel_coverage 0.000
_reflns_number_gt 1747
_reflns_number_total 2079
_reflns_threshold_expression 'I > 2\s(I)'
_cod_data_source_file d2dt01264b2.cif
_cod_data_source_block ck-b079
_cod_database_code 7710690
_shelx_shelxl_version_number 2018/3
_shelx_space_group_comment
;
The symmetry employed for this shelxl refinement is uniquely defined
by the following loop, which should always be used as a source of
symmetry information in preference to the above space-group names.
They are only intended as comments.
;
_reflns_odcompleteness_completeness 99.73
_reflns_odcompleteness_iscentric 1
_reflns_odcompleteness_theta 27.82
_olex2_refinement_description
;
1. Fixed Uiso
 At 1.2 times of:
  All C(H,H) groups
 At 1.5 times of:
  All C(H,H,H) groups
2.a Secondary CH2 refined with riding coordinates:
 C3(H3a,H3b), C2(H2a,H2b)
2.b Idealised Me refined as rotating group:
 C4(H4a,H4b,H4c)
;
_olex2_submission_special_instructions 'No special instructions were received'
_oxdiff_exptl_absorpt_empirical_details
;
Empirical correction (ABSPACK) includes:
- Absorption correction using spherical harmonics
- Frame scaling
;
_oxdiff_exptl_absorpt_empirical_full_max 1.294
_oxdiff_exptl_absorpt_empirical_full_min 0.682

loop_
_space_group_symop_operation_xyz
'x, y, z'
'-x+1/2, y+1/2, -z+1/2'
'-x, -y, -z'
'x-1/2, -y-1/2, z-1/2'

loop_
_atom_site_label
_atom_site_type_symbol
_atom_site_fract_x
_atom_site_fract_y
_atom_site_fract_z
_atom_site_U_iso_or_equiv
_atom_site_adp_type
_atom_site_occupancy
_atom_site_site_symmetry_order
_atom_site_calc_flag
_atom_site_refinement_flags_posn
_atom_site_refinement_flags_adp
_atom_site_refinement_flags_occupancy
_atom_site_disorder_assembly
_atom_site_disorder_group
S1 S 0.42202(3) 0.74970(4) 0.61449(3) 0.01992(10) Uani 1 1 d . . . . .
O1 O 0.13937(8) 0.31103(11) 0.46566(8) 0.01606(18) Uani 1 1 d . . . . .
N3 N 0.15853(10) 0.67529(13) 0.56484(9) 0.0149(2) Uani 1 1 d . . . . .
N2 N 0.22033(10) 0.76354(14) 0.77223(10) 0.0174(2) Uani 1 1 d . . . . .
N1 N 0.08350(11) 0.74786(15) 0.80334(11) 0.0195(2) Uani 1 1 d . . . . .
C1 C 0.25667(11) 0.72791(14) 0.65064(11) 0.0141(2) Uani 1 1 d . . . . .
C3 C 0.22077(12) 0.44101(15) 0.39864(12) 0.0172(2) Uani 1 1 d . . . . .
H3A H 0.212608 0.417165 0.305400 0.021 Uiso 1 1 calc R U . . .
H3B H 0.314914 0.426399 0.427725 0.021 Uiso 1 1 calc R U . . .
C2 C 0.17369(12) 0.63892(15) 0.42706(11) 0.0163(2) Uani 1 1 d . . . . .
H2B H 0.238238 0.727648 0.394395 0.020 Uiso 1 1 calc R U . . .
H2A H 0.087588 0.660509 0.380068 0.020 Uiso 1 1 calc R U . . .
C4 C 0.16867(13) 0.12108(16) 0.43123(13) 0.0234(3) Uani 1 1 d . . . . .
H4C H 0.137337 0.098345 0.342461 0.035 Uiso 1 1 calc R U . . .
H4A H 0.123852 0.036888 0.488081 0.035 Uiso 1 1 calc R U . . .
H4B H 0.264478 0.100458 0.440032 0.035 Uiso 1 1 calc R U . . .
H2 H 0.2781(17) 0.792(2) 0.8294(17) 0.027(4) Uiso 1 1 d . . . . .
H3 H 0.0803(16) 0.671(2) 0.5917(15) 0.024(4) Uiso 1 1 d . . . . .
H1A H 0.0758(16) 0.650(3) 0.8525(18) 0.035(5) Uiso 1 1 d . . . . .
H1B H 0.0609(15) 0.847(2) 0.8470(16) 0.026(4) Uiso 1 1 d . . . . .

loop_
_atom_site_aniso_label
_atom_site_aniso_U_11
_atom_site_aniso_U_22
_atom_site_aniso_U_33
_atom_site_aniso_U_23
_atom_site_aniso_U_13
_atom_site_aniso_U_12
S1 0.01408(16) 0.02321(17) 0.02273(18) -0.00247(11) 0.00330(11) -0.00126(10)
O1 0.0189(4) 0.0119(4) 0.0176(4) -0.0007(3) 0.0021(3) 0.0006(3)
N3 0.0143(5) 0.0161(4) 0.0144(5) -0.0021(3) 0.0020(3) -0.0001(4)
N2 0.0145(5) 0.0235(5) 0.0141(5) -0.0043(4) 0.0006(4) -0.0016(4)
N1 0.0180(5) 0.0247(6) 0.0162(5) -0.0027(4) 0.0045(4) 0.0002(4)
C1 0.0169(5) 0.0101(4) 0.0153(6) 0.0006(4) 0.0011(4) 0.0011(4)
C3 0.0204(5) 0.0164(5) 0.0152(6) -0.0015(4) 0.0057(4) -0.0009(4)
C2 0.0210(5) 0.0151(5) 0.0128(5) 0.0000(4) 0.0014(4) 0.0005(4)
C4 0.0272(6) 0.0137(5) 0.0290(7) -0.0026(5) -0.0023(5) 0.0027(5)

loop_
_atom_type_symbol
_atom_type_description
_atom_type_scat_dispersion_real
_atom_type_scat_dispersion_imag
_atom_type_scat_source
C C 0.0033 0.0016 'International Tables Vol C Tables 4.2.6.8 and 6.1.1.4'
H H 0.0000 0.0000 'International Tables Vol C Tables 4.2.6.8 and 6.1.1.4'
N N 0.0061 0.0033 'International Tables Vol C Tables 4.2.6.8 and 6.1.1.4'
O O 0.0106 0.0060 'International Tables Vol C Tables 4.2.6.8 and 6.1.1.4'
S S 0.1246 0.1234 'International Tables Vol C Tables 4.2.6.8 and 6.1.1.4'

loop_
_geom_angle_atom_site_label_1
_geom_angle_atom_site_label_2
_geom_angle_atom_site_label_3
_geom_angle
_geom_angle_site_symmetry_1
_geom_angle_site_symmetry_3
_geom_angle_publ_flag
C3 O1 C4 111.50(9) . . ?
C1 N3 C2 125.80(10) . . ?
C1 N3 H3 116.8(11) . . ?
C2 N3 H3 117.2(11) . . ?
N1 N2 H2 119.9(12) . . ?
C1 N2 N1 120.13(10) . . ?
C1 N2 H2 119.9(12) . . ?
N2 N1 H1A 108.0(11) . . ?
N2 N1 H1B 109.1(10) . . ?
H1A N1 H1B 108.6(17) . . ?
N3 C1 S1 124.01(9) . . ?
N3 C1 N2 116.51(10) . . ?
N2 C1 S1 119.48(9) . . ?
O1 C3 H3A 109.9 . . ?
O1 C3 H3B 109.9 . . ?
O1 C3 C2 108.79(9) . . ?
H3A C3 H3B 108.3 . . ?
C2 C3 H3A 109.9 . . ?
C2 C3 H3B 109.9 . . ?
N3 C2 C3 113.63(9) . . ?
N3 C2 H2B 108.8 . . ?
N3 C2 H2A 108.8 . . ?
C3 C2 H2B 108.8 . . ?
C3 C2 H2A 108.8 . . ?
H2B C2 H2A 107.7 . . ?
O1 C4 H4C 109.5 . . ?
O1 C4 H4A 109.5 . . ?
O1 C4 H4B 109.5 . . ?
H4C C4 H4A 109.5 . . ?
H4C C4 H4B 109.5 . . ?
H4A C4 H4B 109.5 . . ?

loop_
_geom_bond_atom_site_label_1
_geom_bond_atom_site_label_2
_geom_bond_distance
_geom_bond_site_symmetry_2
_geom_bond_publ_flag
S1 C1 1.7048(12) . ?
O1 C3 1.4259(13) . ?
O1 C4 1.4295(14) . ?
N3 C1 1.3308(15) . ?
N3 C2 1.4512(14) . ?
N3 H3 0.836(16) . ?
N2 N1 1.4126(14) . ?
N2 C1 1.3391(15) . ?
N2 H2 0.822(18) . ?
N1 H1A 0.865(18) . ?
N1 H1B 0.871(16) . ?
C3 H3A 0.9700 . ?
C3 H3B 0.9700 . ?
C3 C2 1.5154(15) . ?
C2 H2B 0.9700 . ?
C2 H2A 0.9700 . ?
C4 H4C 0.9600 . ?
C4 H4A 0.9600 . ?
C4 H4B 0.9600 . ?

loop_
_geom_torsion_atom_site_label_1
_geom_torsion_atom_site_label_2
_geom_torsion_atom_site_label_3
_geom_torsion_atom_site_label_4
_geom_torsion
_geom_torsion_site_symmetry_1
_geom_torsion_site_symmetry_2
_geom_torsion_site_symmetry_3
_geom_torsion_site_symmetry_4
_geom_torsion_publ_flag
O1 C3 C2 N3 48.75(13) . . . . ?
N1 N2 C1 S1 179.39(8) . . . . ?
N1 N2 C1 N3 -1.12(15) . . . . ?
C1 N3 C2 C3 84.77(13) . . . . ?
C2 N3 C1 S1 -3.77(16) . . . . ?
C2 N3 C1 N2 176.76(10) . . . . ?
C4 O1 C3 C2 173.48(9) . . . . ?
